data_1535767
loop_
_publ_author_name
'Butikova, I.K.'
'Shepelev, Yu.F.'
'Smolin, Yu.I.'

_publ_section_title
;
 Structure of the hydrated and dehydrated (250 C) form of Ca-chabazite
;
_journal_name_full Kristallografiya
_journal_page_first 68
_journal_page_last 72
_journal_volume 38
_journal_year 1993
_chemical_formula_sum 'Al3.7 Ca1.76 H15.2 O31.6 Si8.3'
_chemical_name_systematic 'Ca1.76 (Al3.7 Si8.3 O24) (H2 O)7.6'
_space_group_IT_number 166
_symmetry_space_group_name_Hall '-P 3* 2'
_symmetry_space_group_name_H-M 'R -3 m :R'
_cell_angle_alpha 94.33
_cell_angle_beta 94.33
_cell_angle_gamma 94.33
_cell_formula_units_Z 1
_cell_length_a 9.402
_cell_length_b 9.402
_cell_length_c 9.402
_cell_volume 823.616
_citation_journal_id_ASTM KRISAJ
_cod_data_source_file Butikova_KRISAJ_1993_1354.cif
_cod_data_source_block H15.2Al3.7Ca1.76O31.6Si8.3
_cod_original_cell_volume 823.6163
_cod_original_sg_symbol_Hall '-R 3 2" (-y+z,x+z,-x+y+z)'
_cod_original_formula_sum 'H15.2 Al3.7 Ca1.76 O31.6 Si8.3'
_cod_database_code 1535767

loop_
_symmetry_equiv_pos_as_xyz
x,y,z
z,x,y
y,z,x
-y,-x,-z
-z,-y,-x
-x,-z,-y
-x,-y,-z
-z,-x,-y
-y,-z,-x
y,x,z
z,y,x
x,z,y

loop_
_atom_site_label
_atom_site_type_symbol
_atom_site_fract_x
_atom_site_fract_y
_atom_site_fract_z
_atom_site_occupancy
_atom_site_U_iso_or_equiv
O6 O-2 0.5 0.5 0 0.64 0.0
O7 O-2 0.77 0.48 0.706 0.25 0.0
O8 O-2 0.39 0.083 0.465 0.108 0.0
Ca2 Ca+2 0.5819 0.2299 0.5819 0.158 0.0
O2 O-2 0.1541 -0.1541 0.5 1 0.0
Si1 Si+4 0.1051 0.3333 0.8758 0.692 0.0
O1 O-2 0.262 -0.262 0 1 0.0
O5 O-2 0.407 0.407 0.407 0.695 0.0
Ca3 Ca+2 0.827 0.474 0.827 0.052 0.0
Ca1 Ca+2 0.2108 0.2108 0.2108 0.25 0.0
Al1 Al+3 0.1051 0.3333 0.8758 0.308 0.0
O3 O-2 0.2539 0.2539 0.8938 1 0.0
O4 O-2 0.0276 0.0276 0.3254 1 0.0
